data_7243059
loop_
_publ_author_name
'Gao, Xiang-Yu'
'Li, Yu-Lin'
'Liu, Tian-Fu'
'Huang, Xin-Song'
'Cao, Rong'

_publ_section_title
;
 Single-crystal-to-single-crystal transformation of
 tetrathiafulvalene-based hydrogen-bonded organic frameworks
;
_journal_issue 27
_journal_name_full CrystEngComm
_journal_page_first 4743
_journal_page_last 4747
_journal_paper_doi 10.1039/D1CE00519G
_journal_volume 23
_journal_year 2021
_chemical_formula_moiety 'C34 H20 O8 S4'
_chemical_formula_sum 'C34 H20 O8 S4'
_chemical_formula_weight 684.74
_chemical_name_systematic PFC-77
_space_group_crystal_system triclinic
_space_group_IT_number 2
_space_group_name_Hall '-P 1'
_space_group_name_H-M_alt 'P -1'
_atom_sites_solution_hydrogens mixed
_atom_sites_solution_primary iterative
_audit_creation_date 2021-04-15
_audit_creation_method
;
Olex2 1.2
(compiled 2016.11.30 svn.r3356 for OlexSys, GUI svn.r5269)
;
_audit_update_record
;
2021-04-15 deposited with the CCDC.	2021-06-07 downloaded from the CCDC.
;
_cell_angle_alpha 106.291(9)
_cell_angle_beta 97.991(9)
_cell_angle_gamma 103.267(10)
_cell_formula_units_Z 2
_cell_length_a 8.4537(17)
_cell_length_b 14.128(3)
_cell_length_c 18.021(4)
_cell_measurement_reflns_used 3650
_cell_measurement_temperature 149.99
_cell_measurement_theta_max 27.56
_cell_measurement_theta_min 2.41
_cell_volume 1962.5(7)
_computing_cell_refinement 'SAINT V8.38A (Bruker, 2018)'
_computing_data_reduction 'SAINT V8.38A (Bruker, 2018)'
_computing_molecular_graphics 'Olex2 (Dolomanov et al., 2009)'
_computing_publication_material 'Olex2 (Dolomanov et al., 2009)'
_computing_structure_refinement 'XL (Sheldrick, 2008)'
_computing_structure_solution 'olex2.solve (Bourhis et al., 2015)'
_diffrn_ambient_temperature 149.99
_diffrn_measured_fraction_theta_full 0.990
_diffrn_measured_fraction_theta_max 0.990
_diffrn_measurement_device_type 'Bruker APEX-II CCD'
_diffrn_measurement_method '\f and \w scans'
_diffrn_radiation_type MoK\a
_diffrn_radiation_wavelength 0.71073
_diffrn_reflns_av_R_equivalents 0.1757
_diffrn_reflns_av_unetI/netI 0.1751
_diffrn_reflns_Laue_measured_fraction_full 0.990
_diffrn_reflns_Laue_measured_fraction_max 0.990
_diffrn_reflns_limit_h_max 8
_diffrn_reflns_limit_h_min -8
_diffrn_reflns_limit_k_max 14
_diffrn_reflns_limit_k_min -14
_diffrn_reflns_limit_l_max 18
_diffrn_reflns_limit_l_min -18
_diffrn_reflns_number 12077
_diffrn_reflns_point_group_measured_fraction_full 0.990
_diffrn_reflns_point_group_measured_fraction_max 0.990
_diffrn_reflns_theta_full 20.816
_diffrn_reflns_theta_max 20.816
_diffrn_reflns_theta_min 2.413
_diffrn_standards_number 0
_exptl_absorpt_coefficient_mu 0.284
_exptl_absorpt_correction_T_max 0.7456
_exptl_absorpt_correction_T_min 0.2832
_exptl_absorpt_correction_type none
_exptl_absorpt_process_details
;
SADABS-2016/2 (Bruker,2016/2) was used for absorption correction.
wR2(int) was 0.1847 before and 0.0897 after correction.
The Ratio of minimum to maximum transmission is 0.3798.
The \l/2 correction factor is Not present.
;
_exptl_crystal_colour 'clear dark red'
_exptl_crystal_colour_lustre clear
_exptl_crystal_colour_modifier dark
_exptl_crystal_colour_primary red
_exptl_crystal_density_diffrn 1.159
_exptl_crystal_description needle
_exptl_crystal_F_000 704
_exptl_crystal_preparation 'immersed in CHCl3'
_exptl_crystal_recrystallization_method 'immersed in CHCl3'
_exptl_crystal_size_max 1.0
_exptl_crystal_size_mid 0.2
_exptl_crystal_size_min 0.2
_refine_diff_density_max 0.713
_refine_diff_density_min -0.744
_refine_diff_density_rms 0.169
_refine_ls_extinction_method none
_refine_ls_goodness_of_fit_ref 1.442
_refine_ls_hydrogen_treatment mixed
_refine_ls_matrix_type full
_refine_ls_number_parameters 417
_refine_ls_number_reflns 4074
_refine_ls_number_restraints 50
_refine_ls_restrained_S_all 1.439
_refine_ls_R_factor_all 0.2914
_refine_ls_R_factor_gt 0.1694
_refine_ls_shift/su_max 0.000
_refine_ls_shift/su_mean 0.000
_refine_ls_structure_factor_coef Fsqd
_refine_ls_weighting_details 'w=1/[\s^2^(Fo^2^)+(0.2000P)^2^] where P=(Fo^2^+2Fc^2^)/3'
_refine_ls_weighting_scheme calc
_refine_ls_wR_factor_gt 0.4085
_refine_ls_wR_factor_ref 0.4897
_reflns_Friedel_coverage 0.000
_reflns_number_gt 1794
_reflns_number_total 4074
_reflns_threshold_expression 'I > 2\s(I)'
_cod_data_source_file d1ce00519g2.cif
_cod_data_source_block mo_h4ttftb10_0m
_cod_depositor_comments 'Adding full bibliography for 7243058--7243060.cif.'
_cod_database_code 7243059
_shelx_space_group_comment
;
The symmetry employed for this shelxl refinement is uniquely defined
by the following loop, which should always be used as a source of
symmetry information in preference to the above space-group names.
They are only intended as comments.
;
_olex2_refinement_description
;
1. Fixed Uiso
 At 1.2 times of:
  All C(H) groups
 At 1.5 times of:
  All O(H) groups
2. Rigid bond restraints
 C00X, C012, C00R, C00W
 with sigma for 1-2 distances of 0.01 and sigma for 1-3 distances of 0.01
3. Uiso/Uaniso restraints and constraints
C00J \\sim C00E \\sim C00H \\sim C00L \\sim C00N \\sim C00D: within 2A with
sigma of 0.04 and sigma for terminal atoms of 0.08
Uanis(C00F) \\sim Ueq, Uanis(C00Q) \\sim Ueq: with sigma of 0.01 and sigma for
terminal atoms of 0.02
4.a Everything fixed:
 H007
4.b Aromatic/amide H refined with riding coordinates:
 C00B(H00B), C00C(H00C), C00E(H00E), C00J(H00J), C00K(H00K), C00L(H00L),
 C00N(H00N), C00P(H00P), C00Z(H00Z), C010(H010), C011(H011), C013(H013),
 C014(H014), C017(H017), C018(H018), C019(H019)
4.c Tetrahedral OH refined with riding coordinates:
 O00M(H00M), O00U(H00U)
4.d Idealised tetrahedral OH refined as rotating group:
 O008(H008)
;
_smtbx_masks_void_probe_radius 1.2
_smtbx_masks_void_truncation_radius 1.2
_shelx_shelxl_version_number 2016/6
_olex2_submission_original_sample_id PFC-77
_olex2_submission_special_instructions 'No special instructions were received'

loop_
_space_group_symop_operation_xyz
'x, y, z'
'-x, -y, -z'

loop_
_atom_site_label
_atom_site_type_symbol
_atom_site_fract_x
_atom_site_fract_y
_atom_site_fract_z
_atom_site_U_iso_or_equiv
_atom_site_adp_type
_atom_site_occupancy
_atom_site_site_symmetry_order
_atom_site_calc_flag
_atom_site_refinement_flags_posn
_atom_site_refinement_flags_adp
_atom_site_refinement_flags_occupancy
_atom_site_disorder_assembly
_atom_site_disorder_group
S001 S 0.7820(5) 0.5499(4) 0.5040(3) 0.0479(17) Uani 1 1 d . . . . .
S002 S 0.5694(6) 0.5001(5) 0.3231(3) 0.0551(18) Uani 1 1 d . . . . .
S003 S 0.5952(6) 0.3427(5) 0.5046(3) 0.0551(18) Uani 1 1 d . . . . .
S004 S 0.3724(5) 0.2972(5) 0.3274(3) 0.0531(18) Uani 1 1 d . . . . .
O005 O 1.4318(15) 0.8191(11) 0.8986(9) 0.062(4) Uani 1 1 d . . . . .
O006 O -0.2530(15) 0.0271(12) -0.0744(8) 0.066(5) Uani 1 1 d . . . . .
O007 O -0.3304(16) -0.0360(12) 0.0192(8) 0.065(4) Uani 1 1 d . . . . .
H007 H -0.404560 -0.076760 -0.019860 0.098 Uiso 1 1 d . . . . .
O008 O 1.4863(18) 0.8947(14) 0.8078(9) 0.075(5) Uani 1 1 d . . . . .
H008 H 1.551103 0.940340 0.847983 0.113 Uiso 1 1 calc GR . . . .
C009 C 0.1971(19) 0.2463(14) 0.1717(10) 0.035(5) Uani 1 1 d . . . . .
C00A C -0.083(2) 0.0958(15) 0.0551(10) 0.040(5) Uani 1 1 d . . . . .
C00B C -0.058(2) 0.0998(18) 0.1326(13) 0.061(7) Uani 1 1 d . . . . .
H00B H -0.136440 0.051373 0.146332 0.073 Uiso 1 1 calc R . . . .
C00C C 0.075(2) 0.1696(15) 0.1938(11) 0.041(5) Uani 1 1 d . . . . .
H00C H 0.085585 0.168254 0.246649 0.049 Uiso 1 1 calc R . . . .
C00D C 1.265(2) 0.7403(16) 0.7660(12) 0.051(6) Uani 1 1 d . U . . .
C00E C 1.1030(19) 0.6690(14) 0.6317(10) 0.034(5) Uani 1 1 d . U . . .
H00E H 1.079853 0.673443 0.579896 0.041 Uiso 1 1 calc R . . . .
C00F C 0.531(2) 0.4141(16) 0.3777(11) 0.048(5) Uani 1 1 d . U . . .
O00G O 0.190(2) 0.6270(16) -0.0328(10) 0.104(7) Uani 1 1 d . . . . .
C00H C 1.000(2) 0.5897(14) 0.6476(11) 0.038(5) Uani 1 1 d . U . . .
C00I C -0.223(2) 0.0280(17) -0.0049(13) 0.050(6) Uani 1 1 d . . . . .
C00J C 1.235(2) 0.7413(18) 0.6849(12) 0.062(6) Uani 1 1 d . U . . .
H00J H 1.306827 0.791303 0.669485 0.074 Uiso 1 1 calc R . . . .
C00K C 0.049(2) 0.1620(17) 0.0341(11) 0.055(6) Uani 1 1 d . . . . .
H00K H 0.042218 0.157819 -0.019795 0.066 Uiso 1 1 calc R . . . .
C00L C 1.0303(19) 0.5894(14) 0.7262(11) 0.039(5) Uani 1 1 d . U . . .
H00L H 0.959868 0.536654 0.739373 0.046 Uiso 1 1 calc R . . . .
O00M O 0.464(2) 0.6977(15) -0.0016(11) 0.094(6) Uani 1 1 d . . . . .
H00M H 0.442451 0.718378 -0.040208 0.05(7) Uiso 1 1 calc R . . . .
C00N C 1.155(2) 0.6605(16) 0.7838(12) 0.051(6) Uani 1 1 d . U . . .
H00N H 1.169102 0.657561 0.836254 0.061 Uiso 1 1 calc R . . . .
C00O C 1.400(3) 0.817(2) 0.8297(13) 0.058(7) Uani 1 1 d . . . . .
C00P C 0.180(2) 0.2299(16) 0.0901(11) 0.046(5) Uani 1 1 d . . . . .
H00P H 0.266966 0.268866 0.073127 0.055 Uiso 1 1 calc R . . . .
C00Q C 0.621(2) 0.4343(17) 0.4518(11) 0.046(5) Uani 1 1 d . U . . .
C00R C 0.859(2) 0.5063(18) 0.5829(11) 0.051(5) Uani 1 1 d . U . . .
C00S C 0.396(2) 0.4683(18) 0.1739(12) 0.050(6) Uani 1 1 d . . . . .
C00T C 0.808(2) 0.3570(18) 0.6400(13) 0.057(6) Uani 1 1 d . . . . .
O00U O 0.768(2) 0.167(2) 0.8403(11) 0.136(9) Uani 1 1 d . . . . .
H00U H 0.778886 0.125811 0.865208 0.203 Uiso 1 1 calc R . . . .
O00V O 1.055(2) 0.198(2) 0.8389(13) 0.139(10) Uani 1 1 d . . . . .
C00W C 0.770(2) 0.411(2) 0.5819(13) 0.063(6) Uani 1 1 d . U . . .
C00X C 0.329(2) 0.3267(19) 0.2371(13) 0.058(6) Uani 1 1 d . U . . .
C00Y C 0.359(2) 0.5860(19) 0.0646(12) 0.060(7) Uani 1 1 d . . . . .
C00Z C 0.535(3) 0.534(2) 0.1566(13) 0.070(7) Uani 1 1 d . . . . .
H00Z H 0.644505 0.539023 0.182061 0.083 Uiso 1 1 calc R . . . .
C010 C 0.221(3) 0.520(2) 0.0811(14) 0.071(7) Uani 1 1 d . . . . .
H010 H 0.111283 0.511244 0.053350 0.085 Uiso 1 1 calc R . . . .
C011 C 0.671(3) 0.312(2) 0.6746(13) 0.071(7) Uani 1 1 d . . . . .
H011 H 0.561204 0.314688 0.658426 0.085 Uiso 1 1 calc R . . . .
C012 C 0.422(2) 0.423(2) 0.2359(14) 0.069(7) Uani 1 1 d . U . . .
C013 C 0.516(2) 0.589(2) 0.1046(13) 0.069(7) Uani 1 1 d . . . . .
H013 H 0.613423 0.629538 0.095787 0.082 Uiso 1 1 calc R . . . .
C014 C 0.241(2) 0.4695(19) 0.1364(13) 0.066(7) Uani 1 1 d . . . . .
H014 H 0.144724 0.433934 0.149198 0.080 Uiso 1 1 calc R . . . .
C015 C 0.871(3) 0.251(2) 0.7509(14) 0.085(8) Uani 1 1 d . . . . .
C016 C 0.326(3) 0.640(2) 0.0065(15) 0.087(10) Uani 1 1 d . . . . .
C017 C 0.964(2) 0.341(2) 0.6607(14) 0.083(9) Uani 1 1 d . . . . .
H017 H 1.049494 0.366268 0.636434 0.100 Uiso 1 1 calc R . . . .
C018 C 0.706(2) 0.265(2) 0.7304(15) 0.081(8) Uani 1 1 d . . . . .
H018 H 0.621273 0.241939 0.756082 0.098 Uiso 1 1 calc R . . . .
C019 C 1.002(3) 0.291(2) 0.7149(16) 0.086(8) Uani 1 1 d . . . . .
H019 H 1.109951 0.283334 0.727506 0.103 Uiso 1 1 calc R . . . .
C01A C 0.920(4) 0.200(3) 0.816(2) 0.118(12) Uani 1 1 d . . . . .

loop_
_atom_site_aniso_label
_atom_site_aniso_U_11
_atom_site_aniso_U_22
_atom_site_aniso_U_33
_atom_site_aniso_U_23
_atom_site_aniso_U_13
_atom_site_aniso_U_12
S001 0.025(3) 0.063(4) 0.042(3) 0.003(3) -0.001(2) 0.010(3)
S002 0.038(3) 0.064(4) 0.046(3) 0.005(3) -0.006(2) 0.006(3)
S003 0.034(3) 0.063(4) 0.052(4) 0.008(3) -0.004(2) 0.003(3)
S004 0.031(3) 0.068(4) 0.039(3) -0.006(3) -0.001(2) 0.009(3)
O005 0.048(8) 0.065(11) 0.061(10) 0.025(9) 0.000(7) -0.005(8)
O006 0.047(8) 0.084(12) 0.041(9) 0.007(9) 0.003(7) -0.010(8)
O007 0.047(8) 0.057(11) 0.056(9) -0.004(8) -0.011(7) -0.012(8)
O008 0.061(10) 0.086(14) 0.057(10) 0.020(10) -0.020(8) 0.005(10)
C009 0.023(10) 0.029(12) 0.041(13) -0.006(10) 0.001(9) 0.012(9)
C00A 0.041(12) 0.048(14) 0.024(12) 0.003(10) 0.004(10) 0.014(11)
C00B 0.027(11) 0.066(17) 0.073(18) 0.005(14) 0.008(11) 0.004(11)
C00C 0.031(10) 0.053(14) 0.037(11) 0.012(11) 0.015(9) 0.009(11)
C00D 0.029(10) 0.048(13) 0.057(13) 0.001(11) -0.023(10) 0.013(10)
C00E 0.027(9) 0.048(12) 0.029(10) 0.009(9) 0.004(8) 0.018(9)
C00F 0.031(8) 0.069(10) 0.037(8) -0.009(7) 0.005(7) 0.036(7)
O00G 0.074(12) 0.126(18) 0.096(13) 0.061(13) -0.013(10) -0.013(11)
C00H 0.035(10) 0.027(11) 0.040(11) 0.002(10) -0.006(9) 0.004(9)
C00I 0.037(12) 0.052(15) 0.049(16) 0.009(13) -0.002(12) 0.006(12)
C00J 0.027(10) 0.076(15) 0.055(13) 0.010(12) -0.028(9) -0.004(11)
C00K 0.032(11) 0.075(17) 0.038(12) -0.006(12) -0.011(10) 0.018(12)
C00L 0.016(9) 0.031(11) 0.066(13) 0.024(10) 0.002(9) -0.006(8)
O00M 0.068(12) 0.114(16) 0.088(13) 0.041(13) -0.006(9) 0.007(11)
C00N 0.030(10) 0.054(13) 0.055(12) 0.015(11) 0.000(9) -0.007(10)
C00O 0.056(15) 0.09(2) 0.037(15) 0.022(15) -0.005(12) 0.049(15)
C00P 0.036(11) 0.057(15) 0.038(13) 0.007(11) 0.006(10) 0.013(11)
C00Q 0.031(8) 0.072(10) 0.039(8) 0.010(7) -0.002(6) 0.034(7)
C00R 0.047(12) 0.071(13) 0.050(13) 0.011(12) 0.030(11) 0.044(11)
C00S 0.029(11) 0.074(17) 0.047(13) 0.029(13) 0.018(10) 0.000(11)
C00T 0.030(11) 0.071(16) 0.086(16) 0.053(14) 0.006(11) 0.015(11)
O00U 0.114(15) 0.19(2) 0.106(16) 0.094(16) -0.020(12) 0.010(16)
O00V 0.073(13) 0.23(3) 0.143(19) 0.113(19) -0.004(12) 0.051(16)
C00W 0.045(13) 0.082(14) 0.065(15) 0.009(15) 0.038(11) 0.026(12)
C00X 0.032(11) 0.077(14) 0.071(15) 0.017(14) 0.002(11) 0.042(11)
C00Y 0.035(12) 0.086(19) 0.052(14) 0.032(14) 0.002(10) -0.005(12)
C00Z 0.055(15) 0.078(18) 0.061(16) 0.015(15) -0.006(12) 0.011(14)
C010 0.049(14) 0.10(2) 0.070(17) 0.026(16) 0.015(12) 0.027(14)
C011 0.067(15) 0.10(2) 0.058(15) 0.045(15) 0.000(12) 0.021(15)
C012 0.034(12) 0.078(15) 0.091(19) 0.005(16) 0.023(12) 0.032(11)
C013 0.042(14) 0.08(2) 0.067(16) 0.023(16) 0.011(12) -0.002(13)
C014 0.042(14) 0.083(19) 0.057(15) 0.019(14) 0.010(11) -0.009(12)
C015 0.069(17) 0.12(3) 0.058(16) 0.030(17) -0.006(13) 0.029(17)
C016 0.033(14) 0.14(3) 0.062(17) -0.002(18) 0.001(13) 0.014(17)
C017 0.035(13) 0.10(2) 0.096(19) 0.045(18) 0.002(12) -0.026(13)
C018 0.037(13) 0.11(2) 0.11(2) 0.042(19) 0.029(13) 0.027(14)
C019 0.059(16) 0.11(2) 0.10(2) 0.048(19) 0.015(14) 0.028(16)
C01A 0.09(2) 0.11(3) 0.14(3) 0.06(2) 0.01(2) -0.03(2)

loop_
_atom_type_symbol
_atom_type_description
_atom_type_scat_dispersion_real
_atom_type_scat_dispersion_imag
_atom_type_scat_source
C C 0.0033 0.0016 'International Tables Vol C Tables 4.2.6.8 and 6.1.1.4'
H H 0.0000 0.0000 'International Tables Vol C Tables 4.2.6.8 and 6.1.1.4'
O O 0.0106 0.0060 'International Tables Vol C Tables 4.2.6.8 and 6.1.1.4'
S S 0.1246 0.1234 'International Tables Vol C Tables 4.2.6.8 and 6.1.1.4'

loop_
_geom_angle_atom_site_label_1
_geom_angle_atom_site_label_2
_geom_angle_atom_site_label_3
_geom_angle
_geom_angle_site_symmetry_1
_geom_angle_site_symmetry_3
_geom_angle_publ_flag
C00Q S001 C00R 95.8(10) . . ?
C012 S002 C00F 96.9(12) . . ?
C00W S003 C00Q 96.2(11) . . ?
C00F S004 C00X 94.9(11) . . ?
C00I O007 H007 109.6 . . ?
C00O O008 H008 109.5 . . ?
C00P C009 C00C 115.4(15) . . ?
C00P C009 C00X 127.0(18) . . ?
C00X C009 C00C 117.5(18) . . ?
C00B C00A C00I 124(2) . . ?
C00B C00A C00K 116.0(17) . . ?
C00I C00A C00K 119.7(18) . . ?
C00A C00B H00B 117.3 . . ?
C00A C00B C00C 125(2) . . ?
C00C C00B H00B 117.3 . . ?
C009 C00C H00C 121.5 . . ?
C00B C00C C009 116.9(18) . . ?
C00B C00C H00C 121.5 . . ?
C00J C00D C00O 124(2) . . ?
C00N C00D C00J 117.3(17) . . ?
C00N C00D C00O 119(2) . . ?
C00H C00E H00E 117.7 . . ?
C00J C00E H00E 117.7 . . ?
C00J C00E C00H 124.6(18) . . ?
S002 C00F S004 115.3(10) . . ?
C00Q C00F S002 122.4(16) . . ?
C00Q C00F S004 122.3(17) . . ?
C00E C00H C00L 116.3(16) . . ?
C00E C00H C00R 121.7(18) . . ?
C00L C00H C00R 122.0(18) . . ?
O006 C00I O007 119.7(17) . . ?
O006 C00I C00A 125(2) . . ?
O007 C00I C00A 115.1(19) . . ?
C00D C00J H00J 120.8 . . ?
C00E C00J C00D 118(2) . . ?
C00E C00J H00J 120.8 . . ?
C00A C00K H00K 119.5 . . ?
C00P C00K C00A 121.1(19) . . ?
C00P C00K H00K 119.5 . . ?
C00H C00L H00L 118.4 . . ?
C00N C00L C00H 123.2(18) . . ?
C00N C00L H00L 118.4 . . ?
C016 O00M H00M 109.5 . . ?
C00D C00N H00N 119.9 . . ?
C00L C00N C00D 120.1(19) . . ?
C00L C00N H00N 119.9 . . ?
O005 C00O O008 120(2) . . ?
O005 C00O C00D 126(3) . . ?
O008 C00O C00D 114.0(19) . . ?
C009 C00P H00P 118.0 . . ?
C00K C00P C009 124.0(19) . . ?
C00K C00P H00P 118.0 . . ?
S001 C00Q S003 113.5(9) . . ?
C00F C00Q S001 123.8(17) . . ?
C00F C00Q S003 122.7(16) . . ?
C00H C00R S001 113.2(16) . . ?
C00W C00R S001 116.1(17) . . ?
C00W C00R C00H 130(2) . . ?
C00Z C00S C012 121.0(19) . . ?
C014 C00S C00Z 114(2) . . ?
C014 C00S C012 124.5(18) . . ?
C011 C00T C00W 118.6(17) . . ?
C017 C00T C00W 124.0(19) . . ?
C017 C00T C011 117(2) . . ?
C01A O00U H00U 109.5 . . ?
C00R C00W S003 117.8(19) . . ?
C00R C00W C00T 127(2) . . ?
C00T C00W S003 115.6(18) . . ?
C009 C00X S004 115.9(17) . . ?
C012 C00X S004 116.9(17) . . ?
C012 C00X C009 127(2) . . ?
C010 C00Y C016 119(2) . . ?
C013 C00Y C010 114(2) . . ?
C013 C00Y C016 127(2) . . ?
C00S C00Z H00Z 118.3 . . ?
C013 C00Z C00S 123(2) . . ?
C013 C00Z H00Z 118.3 . . ?
C00Y C010 H010 118.8 . . ?
C014 C010 C00Y 122(2) . . ?
C014 C010 H010 118.8 . . ?
C00T C011 H011 120.3 . . ?
C018 C011 C00T 119.3(19) . . ?
C018 C011 H011 120.3 . . ?
C00S C012 S002 116.7(19) . . ?
C00X C012 S002 116(2) . . ?
C00X C012 C00S 127(2) . . ?
C00Y C013 H013 118.8 . . ?
C00Z C013 C00Y 122(2) . . ?
C00Z C013 H013 118.8 . . ?
C00S C014 C010 124(2) . . ?
C00S C014 H014 118.2 . . ?
C010 C014 H014 118.2 . . ?
C018 C015 C01A 124(3) . . ?
C019 C015 C018 119(2) . . ?
C019 C015 C01A 117(2) . . ?
O00G C016 O00M 123(3) . . ?
O00G C016 C00Y 125(3) . . ?
O00M C016 C00Y 112(2) . . ?
C00T C017 H017 117.7 . . ?
C00T C017 C019 125(2) . . ?
C019 C017 H017 117.7 . . ?
C011 C018 C015 121(2) . . ?
C011 C018 H018 119.3 . . ?
C015 C018 H018 119.3 . . ?
C015 C019 H019 121.0 . . ?
C017 C019 C015 118(2) . . ?
C017 C019 H019 121.0 . . ?
O00U C01A C015 105(3) . . ?
O00V C01A O00U 130(3) . . ?
O00V C01A C015 125(3) . . ?

loop_
_geom_bond_atom_site_label_1
_geom_bond_atom_site_label_2
_geom_bond_distance
_geom_bond_site_symmetry_2
_geom_bond_publ_flag
S001 C00Q 1.78(2) . ?
S001 C00R 1.80(2) . ?
S002 C00F 1.77(2) . ?
S002 C012 1.76(2) . ?
S003 C00Q 1.80(2) . ?
S003 C00W 1.75(2) . ?
S004 C00F 1.78(2) . ?
S004 C00X 1.80(2) . ?
O005 C00O 1.22(2) . ?
O006 C00I 1.24(2) . ?
O007 H007 0.8391 . ?
O007 C00I 1.33(2) . ?
O008 H008 0.8400 . ?
O008 C00O 1.36(3) . ?
C009 C00C 1.50(3) . ?
C009 C00P 1.41(2) . ?
C009 C00X 1.49(3) . ?
C00A C00B 1.37(3) . ?
C00A C00I 1.43(3) . ?
C00A C00K 1.44(3) . ?
C00B H00B 0.9500 . ?
C00B C00C 1.41(3) . ?
C00C H00C 0.9500 . ?
C00D C00J 1.45(3) . ?
C00D C00N 1.43(3) . ?
C00D C00O 1.47(3) . ?
C00E H00E 0.9500 . ?
C00E C00H 1.38(3) . ?
C00E C00J 1.36(2) . ?
C00F C00Q 1.36(2) . ?
O00G C016 1.20(2) . ?
C00H C00L 1.40(2) . ?
C00H C00R 1.54(3) . ?
C00J H00J 0.9500 . ?
C00K H00K 0.9500 . ?
C00K C00P 1.35(2) . ?
C00L H00L 0.9500 . ?
C00L C00N 1.35(2) . ?
O00M H00M 0.8400 . ?
O00M C016 1.32(3) . ?
C00N H00N 0.9500 . ?
C00P H00P 0.9500 . ?
C00R C00W 1.38(3) . ?
C00S C00Z 1.45(3) . ?
C00S C012 1.45(3) . ?
C00S C014 1.39(3) . ?
C00T C00W 1.50(3) . ?
C00T C011 1.49(3) . ?
C00T C017 1.40(3) . ?
O00U H00U 0.8400 . ?
O00U C01A 1.43(3) . ?
O00V C01A 1.17(3) . ?
C00X C012 1.41(3) . ?
C00Y C010 1.44(3) . ?
C00Y C013 1.41(3) . ?
C00Y C016 1.49(4) . ?
C00Z H00Z 0.9500 . ?
C00Z C013 1.39(3) . ?
C010 H010 0.9500 . ?
C010 C014 1.40(3) . ?
C011 H011 0.9500 . ?
C011 C018 1.38(3) . ?
C013 H013 0.9500 . ?
C014 H014 0.9500 . ?
C015 C018 1.47(3) . ?
C015 C019 1.44(3) . ?
C015 C01A 1.59(4) . ?
C017 H017 0.9500 . ?
C017 C019 1.40(3) . ?
C018 H018 0.9500 . ?
C019 H019 0.9500 . ?

loop_
_geom_torsion_atom_site_label_1
_geom_torsion_atom_site_label_2
_geom_torsion_atom_site_label_3
_geom_torsion_atom_site_label_4
_geom_torsion
_geom_torsion_site_symmetry_1
_geom_torsion_site_symmetry_2
_geom_torsion_site_symmetry_3
_geom_torsion_site_symmetry_4
_geom_torsion_publ_flag
S001 C00R C00W S003 1(2) . . . . ?
S001 C00R C00W C00T 179.6(15) . . . . ?
S002 C00F C00Q S001 2(2) . . . . ?
S002 C00F C00Q S003 -174.6(9) . . . . ?
S004 C00F C00Q S001 179.5(9) . . . . ?
S004 C00F C00Q S003 3(2) . . . . ?
S004 C00X C012 S002 1(2) . . . . ?
S004 C00X C012 C00S -172.4(16) . . . . ?
C009 C00X C012 S002 -179.8(14) . . . . ?
C009 C00X C012 C00S 7(3) . . . . ?
C00A C00B C00C C009 1(3) . . . . ?
C00A C00K C00P C009 -4(3) . . . . ?
C00B C00A C00I O006 176(2) . . . . ?
C00B C00A C00I O007 -2(3) . . . . ?
C00B C00A C00K C00P -6(3) . . . . ?
C00C C009 C00P C00K 11(3) . . . . ?
C00C C009 C00X S004 21(2) . . . . ?
C00C C009 C00X C012 -158.2(18) . . . . ?
C00E C00H C00L C00N -1(3) . . . . ?
C00E C00H C00R S001 -27(2) . . . . ?
C00E C00H C00R C00W 163.5(18) . . . . ?
C00F S002 C012 C00S 174.0(15) . . . . ?
C00F S002 C012 C00X 0.0(16) . . . . ?
C00F S004 C00X C009 179.4(13) . . . . ?
C00F S004 C00X C012 -1.1(16) . . . . ?
C00H C00E C00J C00D -5(3) . . . . ?
C00H C00L C00N C00D -1(3) . . . . ?
C00H C00R C00W S003 170.0(14) . . . . ?
C00H C00R C00W C00T -11(3) . . . . ?
C00I C00A C00B C00C -176.2(18) . . . . ?
C00I C00A C00K C00P 177.4(18) . . . . ?
C00J C00D C00N C00L 1(3) . . . . ?
C00J C00D C00O O005 -179.0(19) . . . . ?
C00J C00D C00O O008 5(3) . . . . ?
C00J C00E C00H C00L 4(3) . . . . ?
C00J C00E C00H C00R -175.7(17) . . . . ?
C00K C00A C00B C00C 7(3) . . . . ?
C00K C00A C00I O006 -8(3) . . . . ?
C00K C00A C00I O007 174.6(18) . . . . ?
C00L C00H C00R S001 153.1(14) . . . . ?
C00L C00H C00R C00W -16(3) . . . . ?
C00N C00D C00J C00E 2(3) . . . . ?
C00N C00D C00O O005 2(3) . . . . ?
C00N C00D C00O O008 -173.8(18) . . . . ?
C00O C00D C00J C00E -177.2(17) . . . . ?
C00O C00D C00N C00L 179.8(17) . . . . ?
C00P C009 C00C C00B -9(2) . . . . ?
C00P C009 C00X S004 -154.4(15) . . . . ?
C00P C009 C00X C012 26(3) . . . . ?
C00Q S001 C00R C00H -176.1(13) . . . . ?
C00Q S001 C00R C00W -5.0(16) . . . . ?
C00Q S003 C00W C00R 3.9(17) . . . . ?
C00Q S003 C00W C00T -175.0(15) . . . . ?
C00R S001 C00Q S003 7.4(11) . . . . ?
C00R S001 C00Q C00F -169.6(15) . . . . ?
C00R C00H C00L C00N 178.6(16) . . . . ?
C00S C00Z C013 C00Y 1(4) . . . . ?
C00T C011 C018 C015 -6(4) . . . . ?
C00T C017 C019 C015 1(4) . . . . ?
C00W S003 C00Q S001 -7.2(11) . . . . ?
C00W S003 C00Q C00F 169.9(15) . . . . ?
C00W C00T C011 C018 -178(2) . . . . ?
C00W C00T C017 C019 -180(2) . . . . ?
C00X S004 C00F S002 1.1(11) . . . . ?
C00X S004 C00F C00Q -176.4(15) . . . . ?
C00X C009 C00C C00B 174.7(16) . . . . ?
C00X C009 C00P C00K -173.3(18) . . . . ?
C00Y C010 C014 C00S -7(4) . . . . ?
C00Z C00S C012 S002 39(3) . . . . ?
C00Z C00S C012 C00X -147(2) . . . . ?
C00Z C00S C014 C010 6(3) . . . . ?
C010 C00Y C013 C00Z -1(3) . . . . ?
C010 C00Y C016 O00G -6(4) . . . . ?
C010 C00Y C016 O00M 179(2) . . . . ?
C011 C00T C00W S003 -49(3) . . . . ?
C011 C00T C00W C00R 132(2) . . . . ?
C011 C00T C017 C019 -4(4) . . . . ?
C012 S002 C00F S004 -0.8(11) . . . . ?
C012 S002 C00F C00Q 176.7(15) . . . . ?
C012 C00S C00Z C013 -172(2) . . . . ?
C012 C00S C014 C010 175(2) . . . . ?
C013 C00Y C010 C014 4(3) . . . . ?
C013 C00Y C016 O00G 172(2) . . . . ?
C013 C00Y C016 O00M -4(4) . . . . ?
C014 C00S C00Z C013 -3(3) . . . . ?
C014 C00S C012 S002 -129(2) . . . . ?
C014 C00S C012 C00X 44(3) . . . . ?
C016 C00Y C010 C014 -178(2) . . . . ?
C016 C00Y C013 C00Z -178(2) . . . . ?
C017 C00T C00W S003 127(2) . . . . ?
C017 C00T C00W C00R -52(3) . . . . ?
C017 C00T C011 C018 6(4) . . . . ?
C018 C015 C019 C017 -1(4) . . . . ?
C018 C015 C01A O00U 5(4) . . . . ?
C018 C015 C01A O00V -172(3) . . . . ?
C019 C015 C018 C011 3(4) . . . . ?
C019 C015 C01A O00U -179(3) . . . . ?
C019 C015 C01A O00V 4(5) . . . . ?
C01A C015 C018 C011 179(3) . . . . ?
C01A C015 C019 C017 -176(3) . . . . ?

loop_
_smtbx_masks_void_nr
_smtbx_masks_void_average_x
_smtbx_masks_void_average_y
_smtbx_masks_void_average_z
_smtbx_masks_void_volume
_smtbx_masks_void_count_electrons
_smtbx_masks_void_content
1 -0.611 0.000 0.500 522.9 0.0 ?
2 0.125 0.417 0.900 9.6 0.0 ?
3 -0.125 0.583 0.100 9.6 0.0 ?
